data_4069210
loop_
_publ_author_name
'Li, Ling'
'Brennessel, William W.'
'Jones, William D.'

_publ_section_title
;
 C&#x2212;H Activation of Phenyl Imines and 2-Phenylpyridines with
 [Cp*MCl2]2(M = Ir, Rh): Regioselectivity, Kinetics, and Mechanism
;
_journal_issue 12
_journal_name_full Organometallics
_journal_page_first 3492
_journal_paper_doi 10.1021/om9000742
_journal_volume 28
_journal_year 2009
_chemical_absolute_configuration ad
_chemical_formula_moiety 'C24 H24 Cl F3 N Rh, C H2 Cl2'
_chemical_formula_sum 'C25 H26 Cl3 F3 N Rh'
_chemical_formula_weight 606.73
_chemical_name_common jonll52
_chemical_name_systematic
;
 ?
;
_space_group_IT_number 19
_symmetry_cell_setting orthorhombic
_symmetry_space_group_name_Hall 'P 2ac 2ab'
_symmetry_space_group_name_H-M 'P 21 21 21'
_atom_sites_solution_hydrogens geom
_atom_sites_solution_primary direct
_atom_sites_solution_secondary difmap
_audit_creation_method SHELXL-97
_cell_angle_alpha 90.00
_cell_angle_beta 90.00
_cell_angle_gamma 90.00
_cell_formula_units_Z 4
_cell_length_a 7.6512(10)
_cell_length_b 14.681(2)
_cell_length_c 22.798(3)
_cell_measurement_reflns_used 3924
_cell_measurement_temperature 100.0(1)
_cell_measurement_theta_max 32.58
_cell_measurement_theta_min 3.00
_cell_volume 2560.8(6)
_computing_cell_refinement 'SAINT (Bruker, 2007)'
_computing_data_collection 'APEX2 (Bruker, 2007)'
_computing_data_reduction 'SAINT (Bruker, 2007)'
_computing_molecular_graphics 'SHELXTL (Sheldrick, 2008)'
_computing_publication_material 'SHELXTL (Sheldrick, 2008)'
_computing_structure_refinement 'SHELXL-97 (Sheldrick, 2008)'
_computing_structure_solution 'SIR97 (Altomare et al., 1999)'
_diffrn_ambient_temperature 100.0(1)
_diffrn_measured_fraction_theta_full 0.996
_diffrn_measured_fraction_theta_max 0.996
_diffrn_measurement_device_type 'Bruker SMART APEX II CCD Platform'
_diffrn_measurement_method 'area detector, \w scans per \f'
_diffrn_radiation_monochromator graphite
_diffrn_radiation_source 'fine-focus sealed tube'
_diffrn_radiation_type MoK\a
_diffrn_radiation_wavelength 0.71073
_diffrn_reflns_av_R_equivalents 0.0655
_diffrn_reflns_av_sigmaI/netI 0.0566
_diffrn_reflns_limit_h_max 11
_diffrn_reflns_limit_h_min -11
_diffrn_reflns_limit_k_max 22
_diffrn_reflns_limit_k_min -21
_diffrn_reflns_limit_l_max 34
_diffrn_reflns_limit_l_min -34
_diffrn_reflns_number 46127
_diffrn_reflns_theta_full 32.57
_diffrn_reflns_theta_max 32.57
_diffrn_reflns_theta_min 1.65
_exptl_absorpt_coefficient_mu 1.016
_exptl_absorpt_correction_T_max 0.8878
_exptl_absorpt_correction_T_min 0.7782
_exptl_absorpt_correction_type multi-scan
_exptl_absorpt_process_details 'SADABS (Sheldrick, 2007)'
_exptl_crystal_colour yellow-orange
_exptl_crystal_density_diffrn 1.574
_exptl_crystal_density_method 'not measured'
_exptl_crystal_description plate
_exptl_crystal_F_000 1224
_exptl_crystal_size_max 0.26
_exptl_crystal_size_mid 0.22
_exptl_crystal_size_min 0.12
_refine_diff_density_max 5.698
_refine_diff_density_min -1.464
_refine_diff_density_rms 0.173
_refine_ls_abs_structure_details 'Flack H D (1983), 4049 Friedel pairs, Acta Cryst. A39, 876-881'
_refine_ls_abs_structure_Flack 0.23(4)
_refine_ls_extinction_method none
_refine_ls_goodness_of_fit_ref 1.061
_refine_ls_hydrogen_treatment constr
_refine_ls_matrix_type full
_refine_ls_number_parameters 304
_refine_ls_number_reflns 9237
_refine_ls_number_restraints 0
_refine_ls_restrained_S_all 1.061
_refine_ls_R_factor_all 0.0751
_refine_ls_R_factor_gt 0.0597
_refine_ls_shift/su_max 0.001
_refine_ls_shift/su_mean 0.000
_refine_ls_structure_factor_coef Fsqd
_refine_ls_weighting_details 'calc w=1/[\s^2^(Fo^2^)+(0.0929P)^2^+3.8171P] where P=(Fo^2^+2Fc^2^)/3'
_refine_ls_weighting_scheme calc
_refine_ls_wR_factor_gt 0.1544
_refine_ls_wR_factor_ref 0.1632
_reflns_number_gt 7751
_reflns_number_total 9237
_reflns_threshold_expression >2sigma(I)
_cod_data_source_file om9000742_si_003.cif
_cod_data_source_block jonll52_2'g
_cod_original_cell_volume 2560.9(6)
_cod_database_code 4069210

loop_
_symmetry_equiv_pos_as_xyz
'x, y, z'
'-x+1/2, -y, z+1/2'
'-x, y+1/2, -z+1/2'
'x+1/2, -y+1/2, -z'

loop_
_atom_site_label
_atom_site_type_symbol
_atom_site_fract_x
_atom_site_fract_y
_atom_site_fract_z
_atom_site_U_iso_or_equiv
_atom_site_adp_type
_atom_site_occupancy
_atom_site_symmetry_multiplicity
_atom_site_calc_flag
_atom_site_refinement_flags
Rh1 Rh 0.27269(4) 0.69371(2) 0.723349(14) 0.01772(8) Uani 1 1 d .
Cl1 Cl 0.04958(18) 0.79351(8) 0.76022(6) 0.0275(2) Uani 1 1 d .
N1 N 0.0910(6) 0.5927(3) 0.69948(17) 0.0204(7) Uani 1 1 d .
C1 C 0.2509(6) 0.6217(3) 0.79824(19) 0.0203(9) Uani 1 1 d .
C2 C 0.3225(7) 0.6426(3) 0.8534(2) 0.0236(9) Uani 1 1 d .
H2A H 0.3866 0.6974 0.8588 0.028 Uiso 1 1 calc R
C3 C 0.2991(7) 0.5821(3) 0.9006(2) 0.0245(9) Uani 1 1 d .
H3A H 0.3494 0.5961 0.9376 0.029 Uiso 1 1 calc R
C4 C 0.2046(7) 0.5028(3) 0.8941(2) 0.0236(9) Uani 1 1 d .
C5 C 0.1316(7) 0.4814(3) 0.8406(2) 0.0221(9) Uani 1 1 d .
H5A H 0.0672 0.4266 0.8358 0.026 Uiso 1 1 calc R
C6 C 0.1534(6) 0.5410(3) 0.7939(2) 0.0191(8) Uani 1 1 d .
C7 C 0.0692(7) 0.5288(3) 0.7379(2) 0.0210(9) Uani 1 1 d .
H7A H 0.0010 0.4763 0.7296 0.025 Uiso 1 1 calc R
C8 C 0.0051(7) 0.5870(3) 0.6441(2) 0.0218(9) Uani 1 1 d .
C9 C -0.0021(8) 0.5035(4) 0.6133(2) 0.0276(10) Uani 1 1 d .
H9A H 0.0478 0.4500 0.6298 0.033 Uiso 1 1 calc R
C10 C -0.0830(9) 0.5005(4) 0.5588(3) 0.0334(12) Uani 1 1 d .
H10A H -0.0837 0.4453 0.5370 0.040 Uiso 1 1 calc R
C11 C -0.1613(9) 0.5762(4) 0.5363(2) 0.0346(12) Uani 1 1 d .
H11A H -0.2200 0.5729 0.4996 0.042 Uiso 1 1 calc R
C12 C -0.1556(8) 0.6600(4) 0.5672(2) 0.0296(11) Uani 1 1 d .
H12A H -0.2088 0.7130 0.5512 0.036 Uiso 1 1 calc R
C13 C -0.0722(7) 0.6637(3) 0.6204(2) 0.0255(10) Uani 1 1 d .
H13A H -0.0676 0.7197 0.6413 0.031 Uiso 1 1 calc R
C14 C 0.5531(6) 0.6847(3) 0.7209(2) 0.0241(8) Uani 1 1 d .
C15 C 0.4814(7) 0.6509(3) 0.6672(2) 0.0252(9) Uani 1 1 d .
C16 C 0.4013(7) 0.7281(3) 0.6364(2) 0.0215(9) Uani 1 1 d .
C17 C 0.4150(7) 0.8026(4) 0.6725(2) 0.0241(8) Uani 1 1 d .
C18 C 0.5034(6) 0.7773(3) 0.7267(2) 0.0231(8) Uani 1 1 d .
C19 C 0.6672(8) 0.6321(4) 0.7615(3) 0.0346(12) Uani 1 1 d .
H19A H 0.7883 0.6528 0.7573 0.052 Uiso 1 1 calc R
H19B H 0.6600 0.5671 0.7519 0.052 Uiso 1 1 calc R
H19C H 0.6284 0.6417 0.8020 0.052 Uiso 1 1 calc R
C20 C 0.4989(9) 0.5561(3) 0.6434(3) 0.0323(12) Uani 1 1 d .
H20A H 0.6151 0.5485 0.6260 0.048 Uiso 1 1 calc R
H20B H 0.4094 0.5457 0.6134 0.048 Uiso 1 1 calc R
H20C H 0.4838 0.5120 0.6753 0.048 Uiso 1 1 calc R
C21 C 0.3314(8) 0.7227(4) 0.5749(2) 0.0300(11) Uani 1 1 d .
H21A H 0.4291 0.7216 0.5471 0.045 Uiso 1 1 calc R
H21B H 0.2578 0.7760 0.5670 0.045 Uiso 1 1 calc R
H21C H 0.2618 0.6671 0.5704 0.045 Uiso 1 1 calc R
C22 C 0.3474(9) 0.8977(4) 0.6594(3) 0.0333(12) Uani 1 1 d .
H22A H 0.4462 0.9386 0.6520 0.050 Uiso 1 1 calc R
H22B H 0.2802 0.9201 0.6930 0.050 Uiso 1 1 calc R
H22C H 0.2720 0.8958 0.6246 0.050 Uiso 1 1 calc R
C23 C 0.5531(9) 0.8423(4) 0.7745(3) 0.0371(12) Uani 1 1 d .
H23A H 0.6535 0.8788 0.7619 0.056 Uiso 1 1 calc R
H23B H 0.5842 0.8079 0.8099 0.056 Uiso 1 1 calc R
H23C H 0.4542 0.8825 0.7831 0.056 Uiso 1 1 calc R
C24 C 0.1866(8) 0.4397(4) 0.9446(2) 0.0313(12) Uani 1 1 d .
F1 F 0.0427(5) 0.3873(2) 0.94057(15) 0.0362(8) Uani 1 1 d .
F2 F 0.3223(5) 0.3826(3) 0.95001(17) 0.0424(9) Uani 1 1 d .
F3 F 0.1760(7) 0.4836(3) 0.99597(15) 0.0470(10) Uani 1 1 d .
C25 C 0.8951(11) 0.7145(5) 0.9142(4) 0.0541(19) Uani 1 1 d .
H25A H 1.0043 0.7150 0.9375 0.065 Uiso 1 1 calc R
H25B H 0.9261 0.7246 0.8726 0.065 Uiso 1 1 calc R
Cl2 Cl 0.7901(3) 0.60633(14) 0.92188(10) 0.0600(5) Uani 1 1 d .
Cl3 Cl 0.7580(4) 0.80162(14) 0.93817(10) 0.0721(6) Uani 1 1 d .

loop_
_atom_site_aniso_label
_atom_site_aniso_U_11
_atom_site_aniso_U_22
_atom_site_aniso_U_33
_atom_site_aniso_U_23
_atom_site_aniso_U_13
_atom_site_aniso_U_12
Rh1 0.02322(14) 0.01469(13) 0.01526(13) 0.00130(11) 0.00126(12) -0.00145(12)
Cl1 0.0339(6) 0.0185(5) 0.0302(6) 0.0001(4) 0.0067(4) 0.0030(4)
N1 0.0252(19) 0.0203(18) 0.0158(17) 0.0016(14) -0.0004(14) 0.0010(15)
C1 0.028(3) 0.0178(17) 0.0154(16) 0.0000(13) -0.0014(16) -0.0015(16)
C2 0.030(2) 0.023(2) 0.018(2) 0.0018(16) -0.0042(17) -0.0050(18)
C3 0.027(3) 0.029(2) 0.0176(19) 0.0015(17) 0.0000(17) -0.0062(19)
C4 0.026(2) 0.024(2) 0.020(2) 0.0053(16) 0.0015(18) -0.0034(18)
C5 0.029(2) 0.0171(19) 0.021(2) 0.0034(16) -0.0012(17) -0.0040(17)
C6 0.021(2) 0.0157(18) 0.0207(19) -0.0013(14) 0.0025(15) -0.0017(15)
C7 0.024(2) 0.0183(19) 0.021(2) 0.0001(15) -0.0005(16) -0.0006(16)
C8 0.028(2) 0.022(2) 0.0153(19) 0.0020(16) -0.0007(16) -0.0056(18)
C9 0.037(3) 0.024(2) 0.022(2) 0.0004(17) -0.002(2) -0.001(2)
C10 0.032(3) 0.036(3) 0.032(3) -0.006(2) -0.006(2) 0.000(2)
C11 0.042(3) 0.046(3) 0.016(2) -0.002(2) -0.004(2) -0.008(3)
C12 0.034(3) 0.033(3) 0.023(2) 0.009(2) -0.005(2) -0.001(2)
C13 0.033(3) 0.023(2) 0.021(2) 0.0037(17) -0.0011(19) -0.0041(19)
C14 0.0209(18) 0.029(2) 0.0225(19) 0.004(2) 0.0013(17) -0.0057(17)
C15 0.028(2) 0.024(2) 0.023(2) 0.0038(18) 0.0058(19) -0.0025(18)
C16 0.025(2) 0.0180(19) 0.021(2) 0.0025(16) 0.0054(17) -0.0046(17)
C17 0.033(2) 0.0178(18) 0.022(2) 0.0010(18) 0.0063(17) -0.002(2)
C18 0.030(2) 0.0224(19) 0.0175(19) -0.0012(17) 0.0038(19) -0.0032(16)
C19 0.027(2) 0.042(3) 0.034(3) 0.015(2) 0.000(2) 0.003(2)
C20 0.043(3) 0.019(2) 0.035(3) -0.002(2) 0.013(2) 0.001(2)
C21 0.033(3) 0.038(3) 0.019(2) 0.0005(18) 0.0039(19) -0.008(2)
C22 0.041(3) 0.018(2) 0.041(3) 0.005(2) 0.011(3) 0.001(2)
C23 0.047(3) 0.038(3) 0.026(2) -0.010(2) -0.003(3) -0.017(2)
C24 0.036(3) 0.033(3) 0.025(2) 0.007(2) -0.001(2) -0.005(2)
F1 0.0379(19) 0.0413(19) 0.0293(17) 0.0165(14) -0.0026(14) -0.0127(16)
F2 0.040(2) 0.043(2) 0.044(2) 0.0228(16) -0.0023(16) 0.0039(16)
F3 0.082(3) 0.041(2) 0.0181(15) 0.0046(13) 0.0018(17) -0.012(2)
C25 0.052(4) 0.052(5) 0.059(5) 0.001(3) 0.003(4) -0.015(3)
Cl2 0.0677(13) 0.0483(10) 0.0639(12) 0.0030(8) 0.0025(11) 0.0001(10)
Cl3 0.1025(18) 0.0470(9) 0.0668(12) -0.0033(9) 0.0153(13) -0.0016(14)

loop_
_atom_type_symbol
_atom_type_description
_atom_type_scat_dispersion_real
_atom_type_scat_dispersion_imag
_atom_type_scat_source
C C 0.0033 0.0016 'International Tables Vol C Tables 4.2.6.8 and 6.1.1.4'
H H 0.0000 0.0000 'International Tables Vol C Tables 4.2.6.8 and 6.1.1.4'
N N 0.0061 0.0033 'International Tables Vol C Tables 4.2.6.8 and 6.1.1.4'
F F 0.0171 0.0103 'International Tables Vol C Tables 4.2.6.8 and 6.1.1.4'
Cl Cl 0.1484 0.1585 'International Tables Vol C Tables 4.2.6.8 and 6.1.1.4'
Rh Rh -1.1178 0.9187 'International Tables Vol C Tables 4.2.6.8 and 6.1.1.4'

loop_
_geom_angle_atom_site_label_1
_geom_angle_atom_site_label_2
_geom_angle_atom_site_label_3
_geom_angle
C1 Rh1 N1 78.15(17)
C1 Rh1 C15 114.48(19)
N1 Rh1 C15 97.54(18)
C1 Rh1 C14 94.16(19)
N1 Rh1 C14 127.54(18)
C15 Rh1 C14 38.9(2)
C1 Rh1 C18 109.73(19)
N1 Rh1 C18 162.42(16)
C15 Rh1 C18 64.96(19)
C14 Rh1 C18 38.49(18)
C1 Rh1 C17 147.97(19)
N1 Rh1 C17 133.26(16)
C15 Rh1 C17 62.65(18)
C14 Rh1 C17 63.16(18)
C18 Rh1 C17 38.52(19)
C1 Rh1 C16 153.17(19)
N1 Rh1 C16 102.56(16)
C15 Rh1 C16 38.70(19)
C14 Rh1 C16 63.77(19)
C18 Rh1 C16 63.13(19)
C17 Rh1 C16 35.31(17)
C1 Rh1 Cl1 87.98(14)
N1 Rh1 Cl1 92.91(12)
C15 Rh1 Cl1 156.71(14)
C14 Rh1 Cl1 139.09(14)
C18 Rh1 Cl1 102.87(13)
C17 Rh1 Cl1 95.19(13)
C16 Rh1 Cl1 118.57(13)
C7 N1 C8 119.8(4)
C7 N1 Rh1 114.9(3)
C8 N1 Rh1 125.1(3)
C6 C1 C2 117.1(4)
C6 C1 Rh1 115.3(3)
C2 C1 Rh1 127.7(3)
C1 C2 C3 119.8(4)
C1 C2 H2A 120.1
C3 C2 H2A 120.1
C4 C3 C2 121.2(4)
C4 C3 H3A 119.4
C2 C3 H3A 119.4
C5 C4 C3 120.0(4)
C5 C4 C24 120.5(4)
C3 C4 C24 119.5(5)
C4 C5 C6 119.2(4)
C4 C5 H5A 120.4
C6 C5 H5A 120.4
C5 C6 C1 122.8(4)
C5 C6 C7 123.2(4)
C1 C6 C7 113.9(4)
N1 C7 C6 116.8(4)
N1 C7 H7A 121.6
C6 C7 H7A 121.6
C13 C8 C9 119.8(5)
C13 C8 N1 119.7(4)
C9 C8 N1 120.5(4)
C10 C9 C8 119.2(5)
C10 C9 H9A 120.4
C8 C9 H9A 120.4
C11 C10 C9 120.5(5)
C11 C10 H10A 119.7
C9 C10 H10A 119.7
C10 C11 C12 120.4(5)
C10 C11 H11A 119.8
C12 C11 H11A 119.8
C13 C12 C11 119.2(5)
C13 C12 H12A 120.4
C11 C12 H12A 120.4
C12 C13 C8 120.8(5)
C12 C13 H13A 119.6
C8 C13 H13A 119.6
C18 C14 C15 108.0(4)
C18 C14 C19 126.7(5)
C15 C14 C19 125.2(5)
C18 C14 Rh1 70.8(3)
C15 C14 Rh1 70.2(3)
C19 C14 Rh1 126.9(4)
C14 C15 C16 107.5(4)
C14 C15 C20 126.7(5)
C16 C15 C20 125.6(5)
C14 C15 Rh1 70.9(3)
C16 C15 Rh1 75.4(3)
C20 C15 Rh1 123.7(4)
C17 C16 C15 107.4(4)
C17 C16 C21 128.8(5)
C15 C16 C21 123.7(5)
C17 C16 Rh1 71.8(3)
C15 C16 Rh1 65.9(3)
C21 C16 Rh1 130.5(4)
C16 C17 C18 109.8(4)
C16 C17 C22 126.1(5)
C18 C17 C22 124.0(5)
C16 C17 Rh1 72.9(3)
C18 C17 Rh1 66.9(3)
C22 C17 Rh1 126.0(4)
C14 C18 C17 106.8(4)
C14 C18 C23 127.6(5)
C17 C18 C23 125.0(5)
C14 C18 Rh1 70.7(3)
C17 C18 Rh1 74.6(3)
C23 C18 Rh1 126.7(4)
C14 C19 H19A 109.5
C14 C19 H19B 109.5
H19A C19 H19B 109.5
C14 C19 H19C 109.5
H19A C19 H19C 109.5
H19B C19 H19C 109.5
C15 C20 H20A 109.5
C15 C20 H20B 109.5
H20A C20 H20B 109.5
C15 C20 H20C 109.5
H20A C20 H20C 109.5
H20B C20 H20C 109.5
C16 C21 H21A 109.5
C16 C21 H21B 109.5
H21A C21 H21B 109.5
C16 C21 H21C 109.5
H21A C21 H21C 109.5
H21B C21 H21C 109.5
C17 C22 H22A 109.5
C17 C22 H22B 109.5
H22A C22 H22B 109.5
C17 C22 H22C 109.5
H22A C22 H22C 109.5
H22B C22 H22C 109.5
C18 C23 H23A 109.5
C18 C23 H23B 109.5
H23A C23 H23B 109.5
C18 C23 H23C 109.5
H23A C23 H23C 109.5
H23B C23 H23C 109.5
F3 C24 F2 105.6(5)
F3 C24 F1 106.6(5)
F2 C24 F1 106.4(5)
F3 C24 C4 112.6(5)
F2 C24 C4 112.9(5)
F1 C24 C4 112.2(5)
Cl3 C25 Cl2 110.6(5)
Cl3 C25 H25A 109.5
Cl2 C25 H25A 109.5
Cl3 C25 H25B 109.5
Cl2 C25 H25B 109.5
H25A C25 H25B 108.1

loop_
_geom_bond_atom_site_label_1
_geom_bond_atom_site_label_2
_geom_bond_distance
Rh1 C1 2.015(4)
Rh1 N1 2.104(4)
Rh1 C15 2.141(5)
Rh1 C14 2.150(5)
Rh1 C18 2.152(5)
Rh1 C17 2.256(5)
Rh1 C16 2.269(5)
Rh1 Cl1 2.4016(13)
N1 C7 1.295(6)
N1 C8 1.426(6)
C1 C6 1.403(6)
C1 C2 1.406(6)
C2 C3 1.407(6)
C2 H2A 0.9500
C3 C4 1.379(7)
C3 H3A 0.9500
C4 C5 1.377(7)
C4 C24 1.484(7)
C5 C6 1.389(6)
C5 H5A 0.9500
C6 C7 1.440(7)
C7 H7A 0.9500
C8 C13 1.381(7)
C8 C9 1.414(7)
C9 C10 1.390(8)
C9 H9A 0.9500
C10 C11 1.363(9)
C10 H10A 0.9500
C11 C12 1.419(8)
C11 H11A 0.9500
C12 C13 1.372(7)
C12 H12A 0.9500
C13 H13A 0.9500
C14 C18 1.418(7)
C14 C15 1.430(7)
C14 C19 1.489(7)
C15 C16 1.466(7)
C15 C20 1.500(7)
C16 C17 1.372(7)
C16 C21 1.504(7)
C17 C18 1.457(7)
C17 C22 1.518(7)
C18 C23 1.498(7)
C19 H19A 0.9800
C19 H19B 0.9800
C19 H19C 0.9800
C20 H20A 0.9800
C20 H20B 0.9800
C20 H20C 0.9800
C21 H21A 0.9800
C21 H21B 0.9800
C21 H21C 0.9800
C22 H22A 0.9800
C22 H22B 0.9800
C22 H22C 0.9800
C23 H23A 0.9800
C23 H23B 0.9800
C23 H23C 0.9800
C24 F3 1.338(7)
C24 F2 1.340(7)
C24 F1 1.346(7)
C25 Cl3 1.742(9)
C25 Cl2 1.788(8)
C25 H25A 0.9900
C25 H25B 0.9900

loop_
_geom_torsion_atom_site_label_1
_geom_torsion_atom_site_label_2
_geom_torsion_atom_site_label_3
_geom_torsion_atom_site_label_4
_geom_torsion
C1 Rh1 N1 C7 -8.6(4)
C15 Rh1 N1 C7 105.0(4)
C14 Rh1 N1 C7 77.6(4)
C18 Rh1 N1 C7 110.1(6)
C17 Rh1 N1 C7 164.2(3)
C16 Rh1 N1 C7 144.0(4)
Cl1 Rh1 N1 C7 -95.9(3)
C1 Rh1 N1 C8 176.6(4)
C15 Rh1 N1 C8 -69.9(4)
C14 Rh1 N1 C8 -97.3(4)
C18 Rh1 N1 C8 -64.8(7)
C17 Rh1 N1 C8 -10.7(5)
C16 Rh1 N1 C8 -30.9(4)
Cl1 Rh1 N1 C8 89.2(4)
N1 Rh1 C1 C6 7.9(3)
C15 Rh1 C1 C6 -85.1(4)
C14 Rh1 C1 C6 -119.6(4)
C18 Rh1 C1 C6 -155.8(3)
C17 Rh1 C1 C6 -162.1(3)
C16 Rh1 C1 C6 -86.6(5)
Cl1 Rh1 C1 C6 101.3(4)
N1 Rh1 C1 C2 -172.6(5)
C15 Rh1 C1 C2 94.4(5)
C14 Rh1 C1 C2 59.8(5)
C18 Rh1 C1 C2 23.7(5)
C17 Rh1 C1 C2 17.3(7)
C16 Rh1 C1 C2 92.9(6)
Cl1 Rh1 C1 C2 -79.2(5)
C6 C1 C2 C3 1.9(7)
Rh1 C1 C2 C3 -177.5(4)
C1 C2 C3 C4 -1.0(8)
C2 C3 C4 C5 0.3(8)
C2 C3 C4 C24 178.5(5)
C3 C4 C5 C6 -0.6(8)
C24 C4 C5 C6 -178.8(5)
C4 C5 C6 C1 1.6(8)
C4 C5 C6 C7 -174.2(5)
C2 C1 C6 C5 -2.3(7)
Rh1 C1 C6 C5 177.2(4)
C2 C1 C6 C7 173.9(5)
Rh1 C1 C6 C7 -6.5(5)
C8 N1 C7 C6 -177.2(4)
Rh1 N1 C7 C6 7.6(6)
C5 C6 C7 N1 175.3(5)
C1 C6 C7 N1 -0.9(6)
C7 N1 C8 C13 137.3(5)
Rh1 N1 C8 C13 -48.1(6)
C7 N1 C8 C9 -42.5(7)
Rh1 N1 C8 C9 132.2(4)
C13 C8 C9 C10 1.8(8)
N1 C8 C9 C10 -178.4(5)
C8 C9 C10 C11 -2.9(9)
C9 C10 C11 C12 2.4(10)
C10 C11 C12 C13 -0.8(9)
C11 C12 C13 C8 -0.2(9)
C9 C8 C13 C12 -0.3(8)
N1 C8 C13 C12 179.9(5)
C1 Rh1 C14 C18 -116.9(3)
N1 Rh1 C14 C18 164.9(3)
C15 Rh1 C14 C18 118.3(4)
C17 Rh1 C14 C18 39.4(3)
C16 Rh1 C14 C18 79.0(3)
Cl1 Rh1 C14 C18 -25.2(4)
C1 Rh1 C14 C15 124.8(3)
N1 Rh1 C14 C15 46.6(3)
C18 Rh1 C14 C15 -118.3(4)
C17 Rh1 C14 C15 -78.9(3)
C16 Rh1 C14 C15 -39.2(3)
Cl1 Rh1 C14 C15 -143.5(2)
C1 Rh1 C14 C19 5.1(5)
N1 Rh1 C14 C19 -73.2(5)
C15 Rh1 C14 C19 -119.8(6)
C18 Rh1 C14 C19 122.0(6)
C17 Rh1 C14 C19 161.4(6)
C16 Rh1 C14 C19 -159.0(6)
Cl1 Rh1 C14 C19 96.8(5)
C18 C14 C15 C16 6.1(5)
C19 C14 C15 C16 -171.1(5)
Rh1 C14 C15 C16 67.1(3)
C18 C14 C15 C20 -179.4(5)
C19 C14 C15 C20 3.5(8)
Rh1 C14 C15 C20 -118.3(5)
C18 C14 C15 Rh1 -61.0(3)
C19 C14 C15 Rh1 121.8(5)
C1 Rh1 C15 C14 -64.1(3)
N1 Rh1 C15 C14 -144.5(3)
C18 Rh1 C15 C14 37.2(3)
C17 Rh1 C15 C14 80.3(3)
C16 Rh1 C15 C14 114.8(4)
Cl1 Rh1 C15 C14 99.6(4)
C1 Rh1 C15 C16 -178.9(3)
N1 Rh1 C15 C16 100.7(3)
C14 Rh1 C15 C16 -114.8(4)
C18 Rh1 C15 C16 -77.6(3)
C17 Rh1 C15 C16 -34.5(3)
Cl1 Rh1 C15 C16 -15.2(6)
C1 Rh1 C15 C20 57.8(5)
N1 Rh1 C15 C20 -22.6(5)
C14 Rh1 C15 C20 121.9(6)
C18 Rh1 C15 C20 159.1(5)
C17 Rh1 C15 C20 -157.8(5)
C16 Rh1 C15 C20 -123.3(6)
Cl1 Rh1 C15 C20 -138.5(4)
C14 C15 C16 C17 -3.9(6)
C20 C15 C16 C17 -178.6(5)
Rh1 C15 C16 C17 60.1(4)
C14 C15 C16 C21 172.1(5)
C20 C15 C16 C21 -2.5(8)
Rh1 C15 C16 C21 -123.8(5)
C14 C15 C16 Rh1 -64.1(3)
C20 C15 C16 Rh1 121.3(5)
C1 Rh1 C16 C17 -117.3(4)
N1 Rh1 C16 C17 154.2(3)
C15 Rh1 C16 C17 -119.4(4)
C14 Rh1 C16 C17 -79.9(3)
C18 Rh1 C16 C17 -36.7(3)
Cl1 Rh1 C16 C17 53.8(3)
C1 Rh1 C16 C15 2.1(5)
N1 Rh1 C16 C15 -86.4(3)
C14 Rh1 C16 C15 39.5(3)
C18 Rh1 C16 C15 82.7(3)
C17 Rh1 C16 C15 119.4(4)
Cl1 Rh1 C16 C15 173.2(3)
C1 Rh1 C16 C21 116.8(5)
N1 Rh1 C16 C21 28.2(5)
C15 Rh1 C16 C21 114.6(6)
C14 Rh1 C16 C21 154.1(5)
C18 Rh1 C16 C21 -162.6(5)
C17 Rh1 C16 C21 -126.0(6)
Cl1 Rh1 C16 C21 -72.2(5)
C15 C16 C17 C18 0.3(6)
C21 C16 C17 C18 -175.5(5)
Rh1 C16 C17 C18 56.8(3)
C15 C16 C17 C22 -179.0(5)
C21 C16 C17 C22 5.3(9)
Rh1 C16 C17 C22 -122.5(5)
C15 C16 C17 Rh1 -56.4(3)
C21 C16 C17 Rh1 127.8(5)
C1 Rh1 C17 C16 130.9(4)
N1 Rh1 C17 C16 -35.7(4)
C15 Rh1 C17 C16 37.8(3)
C14 Rh1 C17 C16 81.8(3)
C18 Rh1 C17 C16 121.2(4)
Cl1 Rh1 C17 C16 -134.6(3)
C1 Rh1 C17 C18 9.7(5)
N1 Rh1 C17 C18 -156.9(3)
C15 Rh1 C17 C18 -83.4(3)
C14 Rh1 C17 C18 -39.4(3)
C16 Rh1 C17 C18 -121.2(4)
Cl1 Rh1 C17 C18 104.2(3)
C1 Rh1 C17 C22 -106.5(5)
N1 Rh1 C17 C22 86.9(5)
C15 Rh1 C17 C22 160.4(5)
C14 Rh1 C17 C22 -155.6(5)
C18 Rh1 C17 C22 -116.2(6)
C16 Rh1 C17 C22 122.6(6)
Cl1 Rh1 C17 C22 -12.0(5)
C15 C14 C18 C17 -5.8(5)
C19 C14 C18 C17 171.3(5)
Rh1 C14 C18 C17 -66.4(3)
C15 C14 C18 C23 -177.5(5)
C19 C14 C18 C23 -0.4(8)
Rh1 C14 C18 C23 121.9(5)
C15 C14 C18 Rh1 60.6(3)
C19 C14 C18 Rh1 -122.3(5)
C16 C17 C18 C14 3.4(6)
C22 C17 C18 C14 -177.3(5)
Rh1 C17 C18 C14 63.8(3)
C16 C17 C18 C23 175.4(5)
C22 C17 C18 C23 -5.4(8)
Rh1 C17 C18 C23 -124.3(5)
C16 C17 C18 Rh1 -60.4(4)
C22 C17 C18 Rh1 118.9(5)
C1 Rh1 C18 C14 70.9(3)
N1 Rh1 C18 C14 -43.3(7)
C15 Rh1 C18 C14 -37.7(3)
C17 Rh1 C18 C14 -114.5(4)
C16 Rh1 C18 C14 -80.9(3)
Cl1 Rh1 C18 C14 163.4(3)
C1 Rh1 C18 C17 -174.6(3)
N1 Rh1 C18 C17 71.2(6)
C15 Rh1 C18 C17 76.9(3)
C14 Rh1 C18 C17 114.5(4)
C16 Rh1 C18 C17 33.7(3)
Cl1 Rh1 C18 C17 -82.1(3)
C1 Rh1 C18 C23 -52.1(5)
N1 Rh1 C18 C23 -166.3(5)
C15 Rh1 C18 C23 -160.7(5)
C14 Rh1 C18 C23 -123.0(6)
C17 Rh1 C18 C23 122.5(6)
C16 Rh1 C18 C23 156.1(5)
Cl1 Rh1 C18 C23 40.4(5)
C5 C4 C24 F3 -146.6(5)
C3 C4 C24 F3 35.2(8)
C5 C4 C24 F2 94.0(6)
C3 C4 C24 F2 -84.3(6)
C5 C4 C24 F1 -26.3(8)
C3 C4 C24 F1 155.4(5)
